data_7721004
loop_
_publ_author_name
'Amrutha, P. R.'
'Kundu, Gargi'
'Ganesh, Vemuri Lakshmi'
'Gonnade, Rajesh G.'
'Gopakumar, Gopinadhanpillai'
'Sen, Sakya S.'

_publ_section_title
;
 Reactions of saturated NHC&#xb7;boranes with electron-deficient alkynes
 and alkenes. Borirane formation, their reactivities, and coupling of
 tetracyanoethylene.
;
_journal_issue 21
_journal_name_full 'Dalton transactions (Cambridge, England : 2003)'
_journal_page_first 8356
_journal_page_last 8365
_journal_paper_doi 10.1039/d6dt00852f
_journal_volume 55
_journal_year 2026
_chemical_formula_moiety 'C45.50 H63 Al B Cl4 N3 O4'
_chemical_formula_sum 'C45.5 H63 Al B Cl4 N3 O4'
_chemical_formula_weight 895.58
_space_group_crystal_system monoclinic
_space_group_IT_number 14
_space_group_name_Hall '-P 2yn'
_space_group_name_H-M_alt 'P 1 21/n 1'
_atom_sites_solution_hydrogens mixed
_audit_creation_date 2025-09-02
_audit_creation_method
;
Olex2 1.5
(compiled 2024.02.16 svn.r378c4104 for OlexSys, GUI svn.r6928)
;
_audit_update_record
;
2025-10-07 deposited with the CCDC.	2026-05-07 downloaded from the CCDC.
;
_cell_angle_alpha 90
_cell_angle_beta 98.076(2)
_cell_angle_gamma 90
_cell_formula_units_Z 4
_cell_length_a 14.5696(10)
_cell_length_b 21.6410(14)
_cell_length_c 15.5770(11)
_cell_measurement_reflns_used 65282
_cell_measurement_temperature 100(2)
_cell_measurement_theta_max 28.311
_cell_measurement_theta_min 2.024
_cell_volume 4862.7(6)
_computing_cell_refinement 'SAINT (Bruker, 2016)'
_computing_data_collection 'APEX3 (Bruker, 2016)'
_computing_data_reduction 'SAINT (Bruker, 2016)'
_computing_molecular_graphics 'Olex2 1.5 (Dolomanov et al., 2009)'
_computing_publication_material 'Olex2 1.5 (Dolomanov et al., 2009)'
_computing_structure_refinement 'SHELXL-2018/3 (Sheldrick, 2018)'
_computing_structure_solution 'SHELXT 2018/2 (Sheldrick, 2018)'
_diffrn_ambient_temperature 100(2)
_diffrn_detector 'Photon II CPAD Area Detector'
_diffrn_detector_area_resol_mean 7.39
_diffrn_measured_fraction_theta_full 0.999
_diffrn_measured_fraction_theta_max 0.997
_diffrn_measurement_device '\k-geometry diffractometer'
_diffrn_measurement_device_type 'Bruker D8 VENTURE Kappa Duo PHOTON II CPAD'
_diffrn_measurement_method '\f and \w scans'
_diffrn_radiation_monochromator 'multilayer mirrors'
_diffrn_radiation_type MoK\a
_diffrn_radiation_wavelength 0.71073
_diffrn_reflns_av_R_equivalents 0.1472
_diffrn_reflns_av_unetI/netI 0.0916
_diffrn_reflns_Laue_measured_fraction_full 0.999
_diffrn_reflns_Laue_measured_fraction_max 0.997
_diffrn_reflns_limit_h_max 19
_diffrn_reflns_limit_h_min -18
_diffrn_reflns_limit_k_max 28
_diffrn_reflns_limit_k_min -28
_diffrn_reflns_limit_l_max 20
_diffrn_reflns_limit_l_min -20
_diffrn_reflns_number 93554
_diffrn_reflns_point_group_measured_fraction_full 0.999
_diffrn_reflns_point_group_measured_fraction_max 0.997
_diffrn_reflns_theta_full 25.242
_diffrn_reflns_theta_max 28.311
_diffrn_reflns_theta_min 2.024
_diffrn_source 'micro-focus sealed tube'
_diffrn_source_type 'Incoatech I\mS HB'
_exptl_absorpt_coefficient_mu 0.304
_exptl_absorpt_correction_T_max 0.0962
_exptl_absorpt_correction_T_min 0.0616
_exptl_absorpt_correction_type multi-scan
_exptl_absorpt_process_details
;
 SADABS 2016/2: Krause, L., Herbst-Irmer, R., Sheldrick G.M. & Stalke D.,
 J. Appl. Cryst. 48 (2015) 3-10
;
_exptl_crystal_colour colorless
_exptl_crystal_density_diffrn 1.223
_exptl_crystal_description plate
_exptl_crystal_F_000 1900
_exptl_crystal_size_max 0.12
_exptl_crystal_size_mid 0.08
_exptl_crystal_size_min 0.03
_refine_diff_density_max 0.450
_refine_diff_density_min -0.425
_refine_diff_density_rms 0.074
_refine_ls_extinction_coef 0.0019(3)
_refine_ls_extinction_expression Fc^*^=kFc[1+0.001xFc^2^\l^3^/sin(2\q)]^-1/4^
_refine_ls_extinction_method 'SHELXL-2018/3 (Sheldrick 2018)'
_refine_ls_goodness_of_fit_ref 1.116
_refine_ls_hydrogen_treatment mixed
_refine_ls_matrix_type full
_refine_ls_number_parameters 708
_refine_ls_number_reflns 12077
_refine_ls_number_restraints 321
_refine_ls_restrained_S_all 1.107
_refine_ls_R_factor_all 0.1781
_refine_ls_R_factor_gt 0.1101
_refine_ls_shift/su_max 0.000
_refine_ls_shift/su_mean 0.000
_refine_ls_structure_factor_coef Fsqd
_refine_ls_weighting_details 'w=1/[\s^2^(Fo^2^)+21.7309P] where P=(Fo^2^+2Fc^2^)/3'
_refine_ls_weighting_scheme calc
_refine_ls_wR_factor_gt 0.2199
_refine_ls_wR_factor_ref 0.2504
_reflns_Friedel_coverage 0.000
_reflns_number_gt 6862
_reflns_number_total 12077
_reflns_threshold_expression 'I > 2\s(I)'
_cod_data_source_file d6dt00852f2.cif
_cod_data_source_block mo_APR_5Bor_AlCl3_0m_a
_cod_depositor_comments 'Adding full bibliography for 7721003--7721010.cif.'
_cod_original_formula_sum 'C45.50 H63 Al B Cl4 N3 O4'
_cod_database_code 7721004
_shelx_shelxl_version_number 2018/3
_shelx_space_group_comment
;
The symmetry employed for this shelxl refinement is uniquely defined
by the following loop, which should always be used as a source of
symmetry information in preference to the above space-group names.
They are only intended as comments.
;
_shelx_estimated_absorpt_t_max 0.991
_shelx_estimated_absorpt_t_min 0.964
_olex2_refinement_description
;
1. Restrained distances
 C1-B1
 1.5 with sigma of 0.02
 C1-B1'
 1.5 with sigma of 0.02
 C28-C31
 1.5 with sigma of 0.02
 C28'-C31'
 1.5 with sigma of 0.02
 B1'-N3'
 1.4 with sigma of 0.02
 C30-H30
 1 with sigma of 0.02
 C30'-C34
 1.5 with sigma of 0.02
2. Restrained planarity
 with sigma of 0.1
3. Uiso/Uaniso restraints and constraints
: within 2A with sigma of 0.04 and sigma for terminal atoms of 0.08 within 2A
All non-hydrogen atoms have similar U: within 1A with sigma of 0.04 and sigma
for terminal atoms of 0.08 within 1A
Uanis(B1) \\sim Ueq, Uanis(N3) \\sim Ueq, Uanis(C28) \\sim Ueq, Uanis(C29)
\\sim Ueq, Uanis(C30) \\sim Ueq, Uanis(O1) \\sim Ueq, Uanis(C31) \\sim Ueq,
Uanis(C32) \\sim Ueq, Uanis(O2) \\sim Ueq, Uanis(C33) \\sim Ueq, Uanis(C34')
\\sim Ueq, Uanis(O4') \\sim Ueq, Uanis(O3') \\sim Ueq, Uanis(C35') \\sim Ueq:
with sigma of 0.003 and sigma for terminal atoms of 0.006
Uanis(N3) \\sim Ueq, Uanis(N3') \\sim Ueq: with sigma of 0.003 and sigma for
terminal atoms of 0.006
Uanis(B1) \\sim Ueq, Uanis(B1') \\sim Ueq: with sigma of 0.003 and sigma for
terminal atoms of 0.006
4. Rigid body (RIGU) restrains
 with sigma for 1-2 distances of 0.004 and sigma for 1-3 distances of 0.004
5. Same fragment restrains
6. Others
 Fixed Sof: B1(0.5) H1(0.5) N3(0.6) H3(0.6) C28(0.5) C29(0.55) H29(0.55)
 C30(0.4) H30(0.4) O1(0.5) C31(0.6) H31A(0.6) H31B(0.6) H31C(0.6) C32(0.5)
 O2(0.5) C33(0.5) H33A(0.5) H33B(0.5) H33C(0.5) C34'(0.4) O4'(0.45) O3'(0.4)
 C35'(0.4) H35D(0.4) H35E(0.4) H35F(0.4) B1'(0.5) H1'(0.5) N3'(0.4) H3'(0.4)
 C28'(0.5) C29'(0.45) H29'(0.45) C30'(0.6) H30'(0.6) O1'(0.5) C31'(0.4)
 H31D(0.4) H31E(0.4) H31F(0.4) C32'(0.5) O2'(0.5) C33'(0.5) H33D(0.5) H33E(0.5)
 H33F(0.5) C34(0.6) O3(0.6) O4(0.55) C35(0.6) H35A(0.6) H35B(0.6) H35C(0.6)
 C1(0.5) H1A(0.5) H1B(0.5) H1C(0.5) C2(0.5) C3(0.5) H3(0.5) C4(0.5) H4(0.5)
 C5(0.5) H5(0.5) C6(0.5) H6(0.5) C7(0.5) H7(0.5)
7.a Ternary CH refined with riding coordinates:
 C10(H10), C13(H13), C22(H22), C25(H25), B1(H1), C29(H29), B1'(H1'), C29'(H29')
7.b Secondary CH2 refined with riding coordinates:
 C2(H2A,H2B), C3(H3A,H3B)
7.c Aromatic/amide H refined with riding coordinates:
 C6(H6), C7(H7), C8(H8), C18(H18), C19(H19), C20(H20), N3(H3), N3'(H3'),
 C37(H37), C38(H38), C39(H39), C40(H40), C41(H41), C3(H3), C4(H4), C5(H5),
 C6(H6), C7(H7)
7.d Idealised Me refined as rotating group:
 C11(H11A,H11B,H11C), C12(H12A,H12B,H12C), C14(H14A,H14B,H14C), C15(H15A,H15B,
 H15C), C23(H23A,H23B,H23C), C24(H24A,H24B,H24C), C26(H26A,H26B,H26C), C27(H27A,
 H27B,H27C), C31(H31A,H31B,H31C), C33(H33A,H33B,H33C), C35'(H35D,H35E,H35F),
 C31'(H31D,H31E,H31F), C33'(H33D,H33E,H33F), C35(H35A,H35B,H35C), C42(H42A,H42B,
 H42C), C1(H1A,H1B,H1C)
;
_olex2_submission_special_instructions 'No special instructions were received'

loop_
_space_group_symop_operation_xyz
'x, y, z'
'-x+1/2, y+1/2, -z+1/2'
'-x, -y, -z'
'x-1/2, -y-1/2, z-1/2'

loop_
_atom_site_label
_atom_site_type_symbol
_atom_site_fract_x
_atom_site_fract_y
_atom_site_fract_z
_atom_site_U_iso_or_equiv
_atom_site_adp_type
_atom_site_occupancy
_atom_site_site_symmetry_order
_atom_site_calc_flag
_atom_site_refinement_flags_posn
_atom_site_refinement_flags_adp
_atom_site_refinement_flags_occupancy
_atom_site_disorder_assembly
_atom_site_disorder_group
Cl1 Cl -0.09105(13) 0.69975(9) 0.20987(11) 0.0651(5) Uani 1 1 d . . . . .
Cl2 Cl -0.07632(14) 0.70472(9) 0.43316(11) 0.0706(6) Uani 1 1 d . . . . .
Cl3 Cl -0.00318(13) 0.82958(8) 0.31982(15) 0.0772(6) Uani 1 1 d . . . . .
Cl4 Cl -0.24049(11) 0.79443(8) 0.30759(12) 0.0616(5) Uani 1 1 d . . . . .
Al1 Al -0.10361(13) 0.75834(8) 0.31752(12) 0.0478(4) Uani 1 1 d . . . . .
N1 N 0.1874(3) 0.5956(2) 0.3572(3) 0.0412(11) Uani 1 1 d . . . . .
N2 N 0.2613(3) 0.6692(2) 0.2989(3) 0.0400(11) Uani 1 1 d . . . . .
C1 C 0.2704(4) 0.6143(2) 0.3402(4) 0.0449(14) Uani 1 1 d D . . . .
C2 C 0.1123(4) 0.6382(3) 0.3211(4) 0.0502(15) Uani 1 1 d . . . . .
H2A H 0.075050 0.651590 0.366294 0.060 Uiso 1 1 calc R U . . .
H2B H 0.070891 0.618814 0.272786 0.060 Uiso 1 1 calc R U . . .
C3 C 0.1654(4) 0.6919(3) 0.2895(4) 0.0465(14) Uani 1 1 d . . . . .
H3A H 0.142198 0.701905 0.228285 0.056 Uiso 1 1 calc R U . . .
H3B H 0.160480 0.729176 0.325516 0.056 Uiso 1 1 calc R U . . .
C4 C 0.1679(4) 0.5467(3) 0.4148(4) 0.0405(13) Uani 1 1 d . . . . .
C5 C 0.1793(4) 0.5599(3) 0.5047(4) 0.0503(16) Uani 1 1 d . . . . .
C6 C 0.1575(4) 0.5131(3) 0.5586(4) 0.0537(16) Uani 1 1 d . . . . .
H6 H 0.165605 0.519999 0.619434 0.064 Uiso 1 1 calc R U . . .
C7 C 0.1243(4) 0.4565(3) 0.5270(4) 0.0500(15) Uani 1 1 d . . . . .
H7 H 0.109508 0.425265 0.565748 0.060 Uiso 1 1 calc R U . . .
C8 C 0.1126(4) 0.4455(3) 0.4385(4) 0.0450(14) Uani 1 1 d . . . . .
H8 H 0.089521 0.406607 0.416934 0.054 Uiso 1 1 calc R U . . .
C9 C 0.1342(3) 0.4903(3) 0.3809(4) 0.0389(12) Uani 1 1 d . . . . .
C10 C 0.2108(5) 0.6216(3) 0.5412(4) 0.063(2) Uani 1 1 d . . . . .
H10 H 0.219064 0.649552 0.491760 0.076 Uiso 1 1 calc R U . . .
C11 C 0.3042(5) 0.6169(4) 0.6007(6) 0.087(3) Uani 1 1 d . . . . .
H11A H 0.323059 0.658058 0.622862 0.130 Uiso 1 1 calc R U . . .
H11B H 0.351301 0.600440 0.567724 0.130 Uiso 1 1 calc R U . . .
H11C H 0.297793 0.589324 0.649356 0.130 Uiso 1 1 calc R U . . .
C12 C 0.1389(5) 0.6511(3) 0.5925(4) 0.0594(18) Uani 1 1 d . . . . .
H12A H 0.157094 0.693824 0.607498 0.089 Uiso 1 1 calc R U . . .
H12B H 0.136059 0.627476 0.645710 0.089 Uiso 1 1 calc R U . . .
H12C H 0.077818 0.650926 0.556912 0.089 Uiso 1 1 calc R U . . .
C13 C 0.1166(4) 0.4771(3) 0.2848(4) 0.0470(14) Uani 1 1 d . . . . .
H13 H 0.142484 0.512343 0.254262 0.056 Uiso 1 1 calc R U . . .
C14 C 0.1647(5) 0.4181(3) 0.2607(4) 0.0635(19) Uani 1 1 d . . . . .
H14A H 0.152109 0.411871 0.197807 0.095 Uiso 1 1 calc R U . . .
H14B H 0.141087 0.382779 0.290258 0.095 Uiso 1 1 calc R U . . .
H14C H 0.231680 0.421913 0.278480 0.095 Uiso 1 1 calc R U . . .
C15 C 0.0118(5) 0.4741(4) 0.2532(5) 0.073(2) Uani 1 1 d . . . . .
H15A H 0.001420 0.465539 0.190812 0.109 Uiso 1 1 calc R U . . .
H15B H -0.016800 0.513666 0.264574 0.109 Uiso 1 1 calc R U . . .
H15C H -0.015918 0.441056 0.284138 0.109 Uiso 1 1 calc R U . . .
C16 C 0.3369(3) 0.7071(2) 0.2780(4) 0.0375(12) Uani 1 1 d . . . . .
C17 C 0.3484(4) 0.7130(2) 0.1901(4) 0.0391(12) Uani 1 1 d . . . . .
C18 C 0.4231(4) 0.7485(2) 0.1707(4) 0.0457(14) Uani 1 1 d . . . . .
H18 H 0.432510 0.753211 0.111891 0.055 Uiso 1 1 calc R U . . .
C19 C 0.4828(4) 0.7765(2) 0.2344(4) 0.0433(14) Uani 1 1 d . . . . .
H19 H 0.534295 0.799145 0.219948 0.052 Uiso 1 1 calc R U . . .
C20 C 0.4680(4) 0.7719(2) 0.3212(4) 0.0407(12) Uani 1 1 d . . . . .
H20 H 0.508794 0.792440 0.365047 0.049 Uiso 1 1 calc R U . . .
C21 C 0.3941(4) 0.7374(2) 0.3439(4) 0.0368(12) Uani 1 1 d . . . . .
C22 C 0.2824(4) 0.6856(3) 0.1156(4) 0.0466(14) Uani 1 1 d . . . . .
H22 H 0.240224 0.656386 0.140894 0.056 Uiso 1 1 calc R U . . .
C23 C 0.3329(5) 0.6487(3) 0.0516(4) 0.0604(19) Uani 1 1 d . . . . .
H23A H 0.287164 0.629213 0.007776 0.091 Uiso 1 1 calc R U . . .
H23B H 0.371608 0.616755 0.083216 0.091 Uiso 1 1 calc R U . . .
H23C H 0.372067 0.676715 0.023148 0.091 Uiso 1 1 calc R U . . .
C24 C 0.2224(4) 0.7360(3) 0.0676(4) 0.0586(17) Uani 1 1 d . . . . .
H24A H 0.177247 0.717213 0.022621 0.088 Uiso 1 1 calc R U . . .
H24B H 0.261907 0.764746 0.040648 0.088 Uiso 1 1 calc R U . . .
H24C H 0.189685 0.758545 0.108666 0.088 Uiso 1 1 calc R U . . .
C25 C 0.3766(4) 0.7380(3) 0.4375(4) 0.0421(13) Uani 1 1 d . . . . .
H25 H 0.336226 0.701755 0.446042 0.051 Uiso 1 1 calc R U . . .
C26 C 0.4650(4) 0.7316(3) 0.5009(4) 0.0482(14) Uani 1 1 d . . . . .
H26A H 0.449452 0.725743 0.559592 0.072 Uiso 1 1 calc R U . . .
H26B H 0.502503 0.769015 0.499279 0.072 Uiso 1 1 calc R U . . .
H26C H 0.500167 0.695778 0.484916 0.072 Uiso 1 1 calc R U . . .
C27 C 0.3233(4) 0.7971(3) 0.4560(4) 0.0538(16) Uani 1 1 d . . . . .
H27A H 0.311287 0.796725 0.516343 0.081 Uiso 1 1 calc R U . . .
H27B H 0.264287 0.798675 0.417145 0.081 Uiso 1 1 calc R U . . .
H27C H 0.360507 0.833527 0.446239 0.081 Uiso 1 1 calc R U . . .
B1 B 0.3721(9) 0.5837(6) 0.3791(10) 0.036(3) Uani 0.5 1 d D U P A 1
H1 H 0.400431 0.609212 0.429455 0.043 Uiso 0.5 1 calc R U P A 1
N3 N 0.3695(8) 0.5107(5) 0.4110(7) 0.035(3) Uani 0.6 1 d . U P A 1
H3 H 0.335572 0.495454 0.448427 0.041 Uiso 0.6 1 calc R U P A 1
C28 C 0.4274(12) 0.4803(7) 0.3702(15) 0.027(4) Uani 0.5 1 d D U P A 1
C29 C 0.4806(7) 0.5127(4) 0.3077(6) 0.029(2) Uani 0.55 1 d . U P A 1
H29 H 0.483734 0.494647 0.249132 0.034 Uiso 0.55 1 calc R U P A 1
C30 C 0.4502(9) 0.5719(5) 0.3155(8) 0.027(2) Uani 0.4 1 d D U P A 1
H30 H 0.443(14) 0.592(8) 0.257(5) 0.040 Uiso 0.4 1 d D U P B 1
O1 O 0.6052(10) 0.5235(5) 0.4261(9) 0.036(3) Uani 0.5 1 d . U P A 1
C31 C 0.4476(7) 0.4157(4) 0.4023(7) 0.034(2) Uani 0.6 1 d D U P A 1
H31A H 0.455591 0.388817 0.353242 0.052 Uiso 0.6 1 calc R U P A 1
H31B H 0.395904 0.400569 0.430447 0.052 Uiso 0.6 1 calc R U P A 1
H31C H 0.504542 0.415551 0.444058 0.052 Uiso 0.6 1 calc R U P A 1
C32 C 0.5646(8) 0.5434(6) 0.3576(7) 0.023(2) Uani 0.5 1 d . U P A 1
O2 O 0.5920(5) 0.5923(3) 0.3170(4) 0.0293(14) Uani 0.5 1 d . U P A 1
C33 C 0.6757(13) 0.6242(7) 0.3600(12) 0.044(4) Uani 0.5 1 d . U P A 1
H33A H 0.691558 0.658235 0.323317 0.066 Uiso 0.5 1 calc R U P A 1
H33B H 0.727424 0.594871 0.369288 0.066 Uiso 0.5 1 calc R U P A 1
H33C H 0.663696 0.640589 0.416031 0.066 Uiso 0.5 1 calc R U P A 1
C34' C 0.3607(9) 0.4955(7) 0.2097(9) 0.026(3) Uani 0.4 1 d . U P C 1
O4' O 0.3756(7) 0.4484(5) 0.1616(7) 0.041(3) Uani 0.45 1 d . U P C 1
O3' O 0.2962(10) 0.5293(6) 0.1945(9) 0.036(3) Uani 0.4 1 d . U P C 1
C35' C 0.311(3) 0.4357(15) 0.084(3) 0.051(9) Uani 0.4 1 d . U P C 1
H35D H 0.321560 0.393738 0.064158 0.076 Uiso 0.4 1 calc R U P C 1
H35E H 0.320849 0.465463 0.039067 0.076 Uiso 0.4 1 calc R U P C 1
H35F H 0.247629 0.439316 0.097547 0.076 Uiso 0.4 1 calc R U P C 1
B1' B 0.3617(8) 0.5791(5) 0.3477(9) 0.027(3) Uani 0.5 1 d D U P A 2
H1' H 0.407825 0.604562 0.386088 0.033 Uiso 0.5 1 calc R U P A 2
N3' N 0.3614(11) 0.5169(6) 0.3898(9) 0.020(3) Uani 0.4 1 d D U P A 2
H3' H 0.329889 0.511782 0.433548 0.024 Uiso 0.4 1 calc R U P A 2
C28' C 0.4039(13) 0.4728(7) 0.3650(14) 0.034(4) Uani 0.5 1 d D U P A 2
C29' C 0.4350(9) 0.5032(5) 0.2869(8) 0.033(3) Uani 0.45 1 d . U P A 2
H29' H 0.494926 0.488498 0.269795 0.040 Uiso 0.45 1 calc R U P A 2
C30' C 0.4106(6) 0.5604(4) 0.2663(6) 0.0306(18) Uani 0.6 1 d D U P A 2
H30' H 0.437(9) 0.607(5) 0.234(7) 0.046 Uiso 0.6 1 d . U P D 2
O1' O 0.5897(9) 0.5422(6) 0.4066(10) 0.041(3) Uani 0.5 1 d . U P E 2
C31' C 0.4079(11) 0.4047(6) 0.3800(11) 0.038(4) Uani 0.4 1 d D U P A 2
H31D H 0.388184 0.383130 0.325115 0.057 Uiso 0.4 1 calc R U P A 2
H31E H 0.366504 0.393514 0.421984 0.057 Uiso 0.4 1 calc R U P A 2
H31F H 0.471496 0.392599 0.402616 0.057 Uiso 0.4 1 calc R U P A 2
C32' C 0.5464(8) 0.5800(6) 0.3577(7) 0.038(2) Uani 0.5 1 d . U P E 2
O2' O 0.5783(5) 0.6352(4) 0.3404(5) 0.0439(19) Uani 0.5 1 d . . P E 2
C33' C 0.6697(11) 0.6477(8) 0.3770(12) 0.049(4) Uani 0.5 1 d . U P E 2
H33D H 0.686347 0.689706 0.361205 0.074 Uiso 0.5 1 calc R U P E 2
H33E H 0.711503 0.618006 0.355055 0.074 Uiso 0.5 1 calc R U P E 2
H33F H 0.675219 0.644339 0.440217 0.074 Uiso 0.5 1 calc R U P E 2
C34 C 0.3421(8) 0.5304(5) 0.1951(6) 0.031(2) Uani 0.6 1 d D U P A 2
O3 O 0.2656(5) 0.5495(3) 0.1716(5) 0.0373(17) Uani 0.6 1 d . U P A 2
O4 O 0.3744(5) 0.4806(4) 0.1598(5) 0.0342(15) Uani 0.55 1 d . U P A 2
C35 C 0.3159(14) 0.4528(10) 0.0864(13) 0.039(3) Uani 0.6 1 d . U P A 2
H35A H 0.342000 0.412904 0.072518 0.059 Uiso 0.6 1 calc R U P A 2
H35B H 0.312847 0.480270 0.036025 0.059 Uiso 0.6 1 calc R U P A 2
H35C H 0.253322 0.446565 0.101167 0.059 Uiso 0.6 1 calc R U P A 2
C36 C 0.6458(5) 0.5902(3) 0.1284(4) 0.0535(16) Uani 1 1 d . . . . .
C37 C 0.5760(4) 0.5480(3) 0.1052(5) 0.0608(18) Uani 1 1 d . . . . .
H37 H 0.515843 0.562392 0.082392 0.073 Uiso 1 1 calc R U . . .
C38 C 0.5916(5) 0.4857(3) 0.1142(4) 0.0585(17) Uani 1 1 d . . . . .
H38 H 0.542380 0.457497 0.097187 0.070 Uiso 1 1 calc R U . . .
C39 C 0.6766(5) 0.4639(3) 0.1472(4) 0.0557(16) Uani 1 1 d . . . . .
H39 H 0.686672 0.420666 0.153169 0.067 Uiso 1 1 calc R U . . .
C40 C 0.7469(5) 0.5036(3) 0.1715(4) 0.0613(18) Uani 1 1 d . . . . .
H40 H 0.806199 0.488428 0.195289 0.074 Uiso 1 1 calc R U . . .
C41 C 0.7320(5) 0.5677(3) 0.1614(4) 0.0576(17) Uani 1 1 d . . . . .
H41 H 0.781811 0.595587 0.177441 0.069 Uiso 1 1 calc R U . . .
C42 C 0.6279(6) 0.6588(3) 0.1186(6) 0.082(3) Uani 1 1 d . . . . .
H42A H 0.686986 0.681132 0.128739 0.124 Uiso 1 1 calc R U . . .
H42B H 0.588207 0.672260 0.160874 0.124 Uiso 1 1 calc R U . . .
H42C H 0.597040 0.667504 0.059837 0.124 Uiso 1 1 calc R U . . .
C1_1 C -0.0537(14) 0.4073(9) -0.0582(13) 0.071(6) Uani 0.5 1 d D U P F -1
H1A_1 H -0.101609 0.415360 -0.107700 0.106 Uiso 0.5 1 calc R U P F -1
H1B_1 H -0.079717 0.381896 -0.015478 0.106 Uiso 0.5 1 calc R U P F -1
H1C_1 H -0.001744 0.385399 -0.078152 0.106 Uiso 0.5 1 calc R U P F -1
C2_1 C -0.0199(7) 0.4678(5) -0.0172(7) 0.043(2) Uani 0.5 1 d D U P F -1
C3_1 C -0.0821(12) 0.5055(8) 0.0171(14) 0.051(4) Uani 0.5 1 d D U P F -1
H3_1 H -0.144905 0.492913 0.015030 0.061 Uiso 0.5 1 calc R U P F -1
C4_1 C -0.0535(9) 0.5610(6) 0.0541(8) 0.060(3) Uani 0.5 1 d D U P F -1
H4_1 H -0.097494 0.587077 0.075521 0.072 Uiso 0.5 1 calc R U P F -1
C5_1 C 0.0374(10) 0.5797(8) 0.0609(14) 0.060(5) Uani 0.5 1 d D U P F -1
H5_1 H 0.057061 0.617233 0.089355 0.071 Uiso 0.5 1 calc R U P F -1
C6_1 C 0.0989(9) 0.5427(5) 0.0256(9) 0.062(3) Uani 0.5 1 d D U P F -1
H6_1 H 0.161384 0.555687 0.027114 0.075 Uiso 0.5 1 calc R U P F -1
C7_1 C 0.0707(11) 0.4869(8) -0.0121(16) 0.052(5) Uani 0.5 1 d D U P F -1
H7_1 H 0.114522 0.461292 -0.034835 0.062 Uiso 0.5 1 calc R U P F -1

loop_
_atom_site_aniso_label
_atom_site_aniso_U_11
_atom_site_aniso_U_22
_atom_site_aniso_U_33
_atom_site_aniso_U_23
_atom_site_aniso_U_13
_atom_site_aniso_U_12
Cl1 0.0684(11) 0.0792(12) 0.0478(9) -0.0164(8) 0.0083(8) -0.0075(9)
Cl2 0.0904(14) 0.0736(11) 0.0510(9) 0.0049(8) 0.0213(9) 0.0380(10)
Cl3 0.0502(10) 0.0606(11) 0.1210(17) -0.0169(11) 0.0129(10) -0.0112(8)
Cl4 0.0458(9) 0.0704(11) 0.0694(11) 0.0130(9) 0.0110(8) 0.0036(8)
Al1 0.0459(10) 0.0493(10) 0.0486(10) -0.0035(8) 0.0079(8) -0.0028(8)
N1 0.035(2) 0.043(3) 0.052(3) -0.005(2) 0.028(2) -0.0058(19)
N2 0.034(2) 0.038(2) 0.053(3) -0.007(2) 0.026(2) -0.0030(19)
C1 0.043(3) 0.036(3) 0.064(4) -0.005(3) 0.039(3) -0.005(2)
C2 0.032(3) 0.065(4) 0.058(4) 0.001(3) 0.023(3) -0.002(3)
C3 0.037(3) 0.049(3) 0.060(4) -0.010(3) 0.028(3) -0.002(2)
C4 0.029(3) 0.047(3) 0.051(3) -0.002(3) 0.024(2) -0.008(2)
C5 0.047(3) 0.052(3) 0.061(4) -0.014(3) 0.037(3) -0.015(3)
C6 0.055(4) 0.068(4) 0.045(3) -0.010(3) 0.030(3) -0.019(3)
C7 0.046(3) 0.057(4) 0.050(4) 0.003(3) 0.018(3) -0.015(3)
C8 0.029(3) 0.052(3) 0.055(4) 0.000(3) 0.014(3) -0.014(2)
C9 0.025(3) 0.051(3) 0.044(3) -0.002(2) 0.013(2) -0.011(2)
C10 0.077(5) 0.061(4) 0.065(4) -0.024(3) 0.054(4) -0.029(3)
C11 0.051(4) 0.100(6) 0.118(7) -0.066(5) 0.046(5) -0.030(4)
C12 0.067(4) 0.066(4) 0.053(4) -0.020(3) 0.034(3) -0.012(3)
C13 0.039(3) 0.059(4) 0.045(3) 0.003(3) 0.011(3) -0.019(3)
C14 0.080(5) 0.061(4) 0.053(4) -0.021(3) 0.022(4) -0.030(4)
C15 0.043(4) 0.113(6) 0.060(4) 0.028(4) -0.001(3) -0.032(4)
C16 0.031(3) 0.029(2) 0.059(3) -0.001(2) 0.025(2) 0.001(2)
C17 0.037(3) 0.032(3) 0.053(3) 0.000(2) 0.023(3) 0.002(2)
C18 0.037(3) 0.039(3) 0.068(4) 0.002(3) 0.030(3) -0.002(2)
C19 0.039(3) 0.035(3) 0.060(4) 0.013(3) 0.023(3) -0.002(2)
C20 0.035(3) 0.036(3) 0.052(3) 0.006(2) 0.012(3) -0.002(2)
C21 0.031(3) 0.029(2) 0.055(3) 0.004(2) 0.021(2) 0.007(2)
C22 0.044(3) 0.060(4) 0.042(3) -0.012(3) 0.025(3) -0.012(3)
C23 0.059(4) 0.063(4) 0.068(4) -0.024(3) 0.038(4) -0.019(3)
C24 0.037(3) 0.086(5) 0.054(4) -0.004(3) 0.013(3) -0.007(3)
C25 0.032(3) 0.039(3) 0.059(4) 0.012(3) 0.019(3) 0.005(2)
C26 0.041(3) 0.047(3) 0.059(4) 0.006(3) 0.017(3) -0.004(3)
C27 0.052(4) 0.056(4) 0.056(4) -0.003(3) 0.016(3) 0.017(3)
B1 0.034(4) 0.034(4) 0.040(4) -0.005(3) 0.012(3) -0.002(3)
N3 0.033(3) 0.035(3) 0.036(4) 0.007(3) 0.008(3) 0.002(2)
C28 0.027(5) 0.029(5) 0.027(5) 0.000(3) 0.003(3) 0.000(3)
C29 0.028(3) 0.031(3) 0.027(3) 0.000(2) 0.004(2) 0.001(2)
C30 0.027(3) 0.027(3) 0.028(3) -0.001(3) 0.005(3) -0.001(3)
O1 0.035(5) 0.037(5) 0.034(5) 0.001(4) 0.002(4) 0.002(4)
C31 0.035(4) 0.036(4) 0.034(4) 0.000(3) 0.007(4) 0.003(4)
C32 0.022(3) 0.024(3) 0.023(3) 0.000(3) 0.006(2) 0.001(2)
O2 0.028(2) 0.029(2) 0.031(2) 0.003(2) 0.003(2) -0.006(2)
C33 0.041(6) 0.045(6) 0.045(6) 0.004(5) 0.006(4) -0.005(5)
C34' 0.025(4) 0.026(3) 0.028(4) 0.001(3) 0.006(3) -0.002(3)
O4' 0.039(3) 0.041(3) 0.042(3) -0.002(3) 0.006(2) 0.000(3)
O3' 0.032(5) 0.038(5) 0.039(5) 0.003(4) 0.005(4) 0.003(5)
C35' 0.051(10) 0.052(11) 0.049(10) -0.002(6) 0.007(6) -0.001(6)
B1' 0.029(4) 0.028(4) 0.025(4) -0.001(3) 0.006(3) -0.003(3)
N3' 0.019(4) 0.022(4) 0.018(4) 0.004(3) 0.003(3) -0.001(3)
C28' 0.041(10) 0.031(7) 0.033(7) 0.005(5) 0.013(7) -0.008(6)
C29' 0.035(7) 0.034(6) 0.032(6) -0.005(5) 0.009(5) -0.005(5)
C30' 0.025(4) 0.035(4) 0.035(5) 0.002(4) 0.017(4) 0.003(3)
O1' 0.024(6) 0.038(7) 0.063(10) 0.000(6) 0.013(6) 0.000(5)
C31' 0.031(8) 0.027(7) 0.056(10) 0.000(7) 0.005(7) -0.007(6)
C32' 0.034(6) 0.048(7) 0.036(6) -0.014(5) 0.016(5) -0.013(5)
O2' 0.030(4) 0.049(5) 0.054(5) 0.016(4) 0.013(4) -0.008(3)
C33' 0.027(7) 0.063(11) 0.059(10) 0.004(9) 0.009(6) -0.010(7)
C34 0.030(5) 0.042(6) 0.027(4) 0.000(4) 0.016(4) -0.008(5)
O3 0.040(4) 0.043(4) 0.029(4) -0.002(3) 0.005(3) -0.001(3)
O4 0.029(4) 0.040(4) 0.032(4) -0.004(4) -0.003(3) 0.004(3)
C35 0.036(6) 0.051(11) 0.031(6) -0.013(7) 0.002(4) 0.000(7)
C36 0.052(4) 0.049(3) 0.066(4) -0.012(3) 0.031(3) -0.001(3)
C37 0.034(3) 0.077(5) 0.076(5) -0.006(4) 0.023(3) 0.007(3)
C38 0.047(4) 0.068(4) 0.065(4) -0.017(3) 0.024(3) -0.014(3)
C39 0.060(4) 0.051(4) 0.062(4) 0.001(3) 0.029(3) 0.000(3)
C40 0.046(4) 0.076(5) 0.062(4) 0.001(4) 0.009(3) 0.009(3)
C41 0.044(4) 0.067(4) 0.063(4) -0.015(3) 0.013(3) -0.007(3)
C42 0.089(6) 0.055(4) 0.114(7) -0.002(4) 0.053(5) 0.017(4)
C1_1 0.086(13) 0.059(10) 0.062(13) -0.012(9) -0.008(10) -0.011(8)
C2_1 0.038(5) 0.054(6) 0.038(6) -0.001(5) 0.005(4) -0.005(4)
C3_1 0.041(7) 0.065(8) 0.048(10) 0.009(7) 0.014(7) 0.004(6)
C4_1 0.065(7) 0.061(7) 0.058(8) 0.004(6) 0.021(6) 0.010(6)
C5_1 0.071(8) 0.053(9) 0.052(11) 0.001(7) -0.001(8) -0.003(7)
C6_1 0.049(7) 0.061(7) 0.076(9) 0.005(6) 0.006(6) -0.011(5)
C7_1 0.033(6) 0.061(8) 0.060(12) 0.005(8) 0.000(7) 0.001(5)

loop_
_atom_type_symbol
_atom_type_description
_atom_type_scat_dispersion_real
_atom_type_scat_dispersion_imag
_atom_type_scat_source
C C 0.0033 0.0016 'International Tables Vol C Tables 4.2.6.8 and 6.1.1.4'
H H 0.0000 0.0000 'International Tables Vol C Tables 4.2.6.8 and 6.1.1.4'
Al Al 0.0645 0.0514 'International Tables Vol C Tables 4.2.6.8 and 6.1.1.4'
B B 0.0013 0.0007 'International Tables Vol C Tables 4.2.6.8 and 6.1.1.4'
Cl Cl 0.1484 0.1585 'International Tables Vol C Tables 4.2.6.8 and 6.1.1.4'
N N 0.0061 0.0033 'International Tables Vol C Tables 4.2.6.8 and 6.1.1.4'
O O 0.0106 0.0060 'International Tables Vol C Tables 4.2.6.8 and 6.1.1.4'

loop_
_geom_angle_atom_site_label_1
_geom_angle_atom_site_label_2
_geom_angle_atom_site_label_3
_geom_angle
_geom_angle_site_symmetry_1
_geom_angle_site_symmetry_3
_geom_angle_publ_flag
Cl1 Al1 Cl2 108.33(11) . . ?
Cl3 Al1 Cl1 108.08(11) . . ?
Cl3 Al1 Cl2 109.56(12) . . ?
Cl3 Al1 Cl4 111.82(11) . . ?
Cl4 Al1 Cl1 110.15(11) . . ?
Cl4 Al1 Cl2 108.83(10) . . ?
C1 N1 C2 112.1(4) . . ?
C1 N1 C4 127.5(5) . . ?
C4 N1 C2 119.6(4) . . ?
C1 N2 C3 111.8(4) . . ?
C1 N2 C16 125.4(5) . . ?
C16 N2 C3 122.1(4) . . ?
N1 C1 N2 109.3(5) . . ?
N1 C1 B1 126.3(6) . . ?
N1 C1 B1' 129.6(6) . . ?
N2 C1 B1 123.4(6) . . ?
N2 C1 B1' 120.3(6) . . ?
N1 C2 C3 102.6(4) . . ?
N2 C3 C2 103.4(5) . . ?
C5 C4 N1 117.6(5) . . ?
C9 C4 N1 119.8(5) . . ?
C9 C4 C5 122.5(5) . . ?
C4 C5 C10 122.8(5) . . ?
C6 C5 C4 116.7(5) . . ?
C6 C5 C10 120.5(6) . . ?
C5 C6 C7 122.2(6) . . ?
C6 C7 C8 119.6(5) . . ?
C7 C8 C9 121.1(5) . . ?
C4 C9 C13 123.0(5) . . ?
C8 C9 C4 117.9(5) . . ?
C8 C9 C13 119.1(5) . . ?
C5 C10 C11 111.6(6) . . ?
C5 C10 C12 111.9(5) . . ?
C11 C10 C12 108.8(5) . . ?
C9 C13 C14 112.5(5) . . ?
C9 C13 C15 110.3(5) . . ?
C14 C13 C15 110.8(6) . . ?
C17 C16 N2 118.0(5) . . ?
C21 C16 N2 119.8(5) . . ?
C21 C16 C17 122.2(5) . . ?
C16 C17 C22 123.9(5) . . ?
C18 C17 C16 117.6(5) . . ?
C18 C17 C22 118.5(5) . . ?
C19 C18 C17 121.4(6) . . ?
C18 C19 C20 120.1(5) . . ?
C21 C20 C19 120.7(5) . . ?
C16 C21 C20 118.0(5) . . ?
C16 C21 C25 123.3(5) . . ?
C20 C21 C25 118.7(5) . . ?
C17 C22 C23 112.8(5) . . ?
C17 C22 C24 110.6(5) . . ?
C24 C22 C23 110.2(5) . . ?
C21 C25 C27 110.0(4) . . ?
C26 C25 C21 112.6(4) . . ?
C26 C25 C27 111.0(5) . . ?
N3 B1 C1 115.7(9) . . ?
C30 B1 C1 120.3(10) . . ?
C30 B1 N3 94.6(9) . . ?
C28 N3 B1 107.0(11) . . ?
N3 C28 C29 120.5(12) . . ?
N3 C28 C31 114.8(15) . . ?
C31 C28 C29 123.8(14) . . ?
C28 C29 C32 109.2(11) . . ?
C30 C29 C28 100.3(10) . . ?
C30 C29 C32 77.9(9) . . ?
C29 C30 B1 117.5(10) . . ?
O1 C32 C29 123.5(11) . . ?
O1 C32 O2 123.8(12) . . ?
O2 C32 C29 112.6(10) . . ?
C32 O2 C33 116.2(10) . . ?
O3' C34' O4' 124.0(14) . . ?
C34' O4' C35' 119.2(17) . . ?
C1 B1' C30' 123.3(9) . . ?
N3' B1' C1 115.3(10) . . ?
N3' B1' C30' 98.6(9) . . ?
C28' N3' B1' 121.8(14) . . ?
N3' C28' C29' 97.9(12) . . ?
N3' C28' C31' 136.7(18) . . ?
C31' C28' C29' 123.1(16) . . ?
C28' C29' C34 118.4(11) . . ?
C30' C29' C28' 120.3(11) . . ?
C30' C29' C34 52.5(7) . . ?
C29' C30' B1' 100.4(8) . . ?
C29' C30' C34 84.5(9) . . ?
C34 C30' B1' 111.5(8) . . ?
O1' C32' O2' 124.3(11) . . ?
C32' O2' C33' 115.7(11) . . ?
C30' C34 C29' 43.0(5) . . ?
O3 C34 C29' 149.6(8) . . ?
O3 C34 C30' 124.1(9) . . ?
O3 C34 O4 121.6(9) . . ?
O4 C34 C29' 78.7(8) . . ?
O4 C34 C30' 114.3(10) . . ?
C34 O4 C35 117.2(11) . . ?
C37 C36 C41 117.7(6) . . ?
C37 C36 C42 121.0(7) . . ?
C41 C36 C42 121.4(6) . . ?
C38 C37 C36 121.3(6) . . ?
C39 C38 C37 120.6(6) . . ?
C40 C39 C38 120.1(7) . . ?
C39 C40 C41 119.8(7) . . ?
C36 C41 C40 120.5(6) . . ?
C3_1 C2_1 C1_1 118.9(11) . . ?
C7_1 C2_1 C1_1 122.6(11) . . ?
C7_1 C2_1 C3_1 118.5(10) . . ?
C4_1 C3_1 C2_1 120.1(12) . . ?
C3_1 C4_1 C5_1 121.6(12) . . ?
C6_1 C5_1 C4_1 118.2(12) . . ?
C5_1 C6_1 C7_1 120.6(12) . . ?
C2_1 C7_1 C6_1 120.9(12) . . ?

loop_
_geom_bond_atom_site_label_1
_geom_bond_atom_site_label_2
_geom_bond_distance
_geom_bond_site_symmetry_2
_geom_bond_publ_flag
Cl1 Al1 2.131(2) . ?
Cl2 Al1 2.133(3) . ?
Cl3 Al1 2.122(3) . ?
Cl4 Al1 2.127(2) . ?
N1 C1 1.337(6) . ?
N1 C2 1.481(7) . ?
N1 C4 1.441(7) . ?
N2 C1 1.348(7) . ?
N2 C3 1.470(7) . ?
N2 C16 1.447(6) . ?
C1 B1 1.658(13) . ?
C1 B1' 1.523(11) . ?
C2 C3 1.516(8) . ?
C4 C5 1.416(8) . ?
C4 C9 1.392(7) . ?
C5 C6 1.381(8) . ?
C5 C10 1.498(8) . ?
C6 C7 1.382(8) . ?
C7 C8 1.386(8) . ?
C8 C9 1.388(7) . ?
C9 C13 1.511(8) . ?
C10 C11 1.538(11) . ?
C10 C12 1.544(8) . ?
C13 C14 1.528(9) . ?
C13 C15 1.538(8) . ?
C16 C17 1.409(7) . ?
C16 C21 1.393(8) . ?
C17 C18 1.399(7) . ?
C17 C22 1.520(8) . ?
C18 C19 1.367(8) . ?
C19 C20 1.401(8) . ?
C20 C21 1.396(7) . ?
C21 C25 1.516(7) . ?
C22 C23 1.542(7) . ?
C22 C24 1.527(9) . ?
C25 C26 1.515(8) . ?
C25 C27 1.546(7) . ?
B1 N3 1.657(17) . ?
B1 C30 1.632(17) . ?
N3 C28 1.30(2) . ?
C28 C29 1.50(2) . ?
C28 C31 1.499(15) . ?
C29 C30 1.367(15) . ?
C29 C32 1.508(14) . ?
O1 C32 1.224(18) . ?
C32 O2 1.324(13) . ?
O2 C33 1.477(19) . ?
C34' O4' 1.301(17) . ?
C34' O3' 1.189(18) . ?
O4' C35' 1.44(4) . ?
B1' N3' 1.497(14) . ?
B1' C30' 1.592(14) . ?
N3' C28' 1.23(2) . ?
C28' C29' 1.51(2) . ?
C28' C31' 1.494(15) . ?
C29' C30' 1.316(14) . ?
C29' C34 1.919(18) . ?
C30' C34 1.528(11) . ?
O1' C32' 1.230(17) . ?
C32' O2' 1.321(14) . ?
O2' C33' 1.399(18) . ?
C34 O3 1.197(14) . ?
C34 O4 1.327(13) . ?
O4 C35 1.46(2) . ?
C36 C37 1.377(9) . ?
C36 C41 1.378(9) . ?
C36 C42 1.511(9) . ?
C37 C38 1.372(9) . ?
C38 C39 1.357(9) . ?
C39 C40 1.350(9) . ?
C40 C41 1.409(9) . ?
C1_1 C2_1 1.51(2) . ?
C2_1 C3_1 1.382(12) . ?
C2_1 C7_1 1.375(12) . ?
C3_1 C4_1 1.372(13) . ?
C4_1 C5_1 1.374(13) . ?
C5_1 C6_1 1.373(14) . ?
C6_1 C7_1 1.381(13) . ?

loop_
_geom_torsion_atom_site_label_1
_geom_torsion_atom_site_label_2
_geom_torsion_atom_site_label_3
_geom_torsion_atom_site_label_4
_geom_torsion
_geom_torsion_site_symmetry_1
_geom_torsion_site_symmetry_2
_geom_torsion_site_symmetry_3
_geom_torsion_site_symmetry_4
_geom_torsion_publ_flag
N1 C1 B1 N3 23.6(14) . . . . ?
N1 C1 B1 C30 136.3(9) . . . . ?
N1 C1 B1' N3' -7.8(15) . . . . ?
N1 C1 B1' C30' 112.8(10) . . . . ?
N1 C2 C3 N2 8.5(6) . . . . ?
N1 C4 C5 C6 178.0(5) . . . . ?
N1 C4 C5 C10 -0.3(8) . . . . ?
N1 C4 C9 C8 -177.3(5) . . . . ?
N1 C4 C9 C13 0.1(8) . . . . ?
N2 C1 B1 N3 -169.1(8) . . . . ?
N2 C1 B1 C30 -56.4(13) . . . . ?
N2 C1 B1' N3' -176.2(9) . . . . ?
N2 C1 B1' C30' -55.6(12) . . . . ?
N2 C16 C17 C18 -178.5(5) . . . . ?
N2 C16 C17 C22 4.3(8) . . . . ?
N2 C16 C21 C20 178.0(4) . . . . ?
N2 C16 C21 C25 -5.8(7) . . . . ?
C1 N1 C2 C3 -7.8(6) . . . . ?
C1 N1 C4 C5 79.3(7) . . . . ?
C1 N1 C4 C9 -104.3(7) . . . . ?
C1 N2 C3 C2 -7.3(6) . . . . ?
C1 N2 C16 C17 110.7(6) . . . . ?
C1 N2 C16 C21 -70.8(7) . . . . ?
C1 B1 N3 C28 125.7(13) . . . . ?
C1 B1 C30 C29 -120.9(12) . . . . ?
C1 B1' N3' C28' 142.8(16) . . . . ?
C1 B1' C30' C29' -136.3(10) . . . . ?
C1 B1' C30' C34 -48.1(13) . . . . ?
C2 N1 C1 N2 3.5(7) . . . . ?
C2 N1 C1 B1 172.3(8) . . . . ?
C2 N1 C1 B1' -165.9(8) . . . . ?
C2 N1 C4 C5 -89.9(7) . . . . ?
C2 N1 C4 C9 86.6(6) . . . . ?
C3 N2 C1 N1 2.6(7) . . . . ?
C3 N2 C1 B1 -166.6(8) . . . . ?
C3 N2 C1 B1' 173.2(7) . . . . ?
C3 N2 C16 C17 -79.6(6) . . . . ?
C3 N2 C16 C21 98.8(6) . . . . ?
C4 N1 C1 N2 -166.3(5) . . . . ?
C4 N1 C1 B1 2.5(11) . . . . ?
C4 N1 C1 B1' 24.3(11) . . . . ?
C4 N1 C2 C3 163.0(5) . . . . ?
C4 C5 C6 C7 -1.3(9) . . . . ?
C4 C5 C10 C11 -117.0(7) . . . . ?
C4 C5 C10 C12 120.9(6) . . . . ?
C4 C9 C13 C14 127.1(6) . . . . ?
C4 C9 C13 C15 -108.6(6) . . . . ?
C5 C4 C9 C8 -1.0(8) . . . . ?
C5 C4 C9 C13 176.4(5) . . . . ?
C5 C6 C7 C8 0.4(10) . . . . ?
C6 C5 C10 C11 64.8(7) . . . . ?
C6 C5 C10 C12 -57.4(9) . . . . ?
C6 C7 C8 C9 0.3(9) . . . . ?
C7 C8 C9 C4 0.0(8) . . . . ?
C7 C8 C9 C13 -177.5(5) . . . . ?
C8 C9 C13 C14 -55.4(7) . . . . ?
C8 C9 C13 C15 68.8(7) . . . . ?
C9 C4 C5 C6 1.7(9) . . . . ?
C9 C4 C5 C10 -176.7(6) . . . . ?
C10 C5 C6 C7 177.0(6) . . . . ?
C16 N2 C1 N1 173.2(5) . . . . ?
C16 N2 C1 B1 4.0(10) . . . . ?
C16 N2 C1 B1' -16.3(10) . . . . ?
C16 N2 C3 C2 -178.2(5) . . . . ?
C16 C17 C18 C19 -0.1(8) . . . . ?
C16 C17 C22 C23 -130.6(6) . . . . ?
C16 C17 C22 C24 105.4(6) . . . . ?
C16 C21 C25 C26 140.1(5) . . . . ?
C16 C21 C25 C27 -95.6(6) . . . . ?
C17 C16 C21 C20 -3.6(7) . . . . ?
C17 C16 C21 C25 172.6(5) . . . . ?
C17 C18 C19 C20 -2.3(8) . . . . ?
C18 C17 C22 C23 52.2(7) . . . . ?
C18 C17 C22 C24 -71.7(6) . . . . ?
C18 C19 C20 C21 1.7(8) . . . . ?
C19 C20 C21 C16 1.2(8) . . . . ?
C19 C20 C21 C25 -175.3(5) . . . . ?
C20 C21 C25 C26 -43.7(6) . . . . ?
C20 C21 C25 C27 80.7(6) . . . . ?
C21 C16 C17 C18 3.1(8) . . . . ?
C21 C16 C17 C22 -174.1(5) . . . . ?
C22 C17 C18 C19 177.3(5) . . . . ?
B1 N3 C28 C29 0(2) . . . . ?
B1 N3 C28 C31 169.5(12) . . . . ?
N3 B1 C30 C29 2.6(14) . . . . ?
N3 C28 C29 C30 1.8(19) . . . . ?
N3 C28 C29 C32 82.5(17) . . . . ?
C28 C29 C30 B1 -2.7(15) . . . . ?
C28 C29 C32 O1 30.2(17) . . . . ?
C28 C29 C32 O2 -152.8(10) . . . . ?
C29 C32 O2 C33 -178.2(10) . . . . ?
C30 B1 N3 C28 -1.2(14) . . . . ?
C30 C29 C32 O1 127.1(14) . . . . ?
C30 C29 C32 O2 -56.0(10) . . . . ?
O1 C32 O2 C33 -1.3(18) . . . . ?
C31 C28 C29 C30 -166.9(15) . . . . ?
C31 C28 C29 C32 -86.3(17) . . . . ?
C32 C29 C30 B1 -110.3(12) . . . . ?
O3' C34' O4' C35' 1(3) . . . . ?
B1' N3' C28' C29' -6(2) . . . . ?
B1' N3' C28' C31' -168(2) . . . . ?
B1' C30' C34 C29' -99.1(9) . . . . ?
B1' C30' C34 O3 44.3(13) . . . . ?
B1' C30' C34 O4 -136.0(8) . . . . ?
N3' B1' C30' C29' -8.2(12) . . . . ?
N3' B1' C30' C34 80.0(11) . . . . ?
N3' C28' C29' C30' -2(2) . . . . ?
N3' C28' C29' C34 -62.4(16) . . . . ?
C28' C29' C30' B1' 6.7(15) . . . . ?
C28' C29' C30' C34 -104.2(13) . . . . ?
C29' C30' C34 O3 143.3(10) . . . . ?
C29' C30' C34 O4 -37.0(10) . . . . ?
C29' C34 O4 C35 160.4(12) . . . . ?
C30' B1' N3' C28' 9.5(19) . . . . ?
C30' C34 O4 C35 -174.8(12) . . . . ?
O1' C32' O2' C33' 4.4(18) . . . . ?
C31' C28' C29' C30' 164.1(14) . . . . ?
C31' C28' C29' C34 103.2(17) . . . . ?
C34 C29' C30' B1' 110.9(8) . . . . ?
O3 C34 O4 C35 4.9(16) . . . . ?
C36 C37 C38 C39 0.5(10) . . . . ?
C37 C36 C41 C40 -0.7(10) . . . . ?
C37 C38 C39 C40 0.0(10) . . . . ?
C38 C39 C40 C41 -0.9(10) . . . . ?
C39 C40 C41 C36 1.2(10) . . . . ?
C41 C36 C37 C38 -0.2(10) . . . . ?
C42 C36 C37 C38 -179.8(6) . . . . ?
C42 C36 C41 C40 178.9(6) . . . . ?
C1_1 C2_1 C3_1 C4_1 -179.4(16) . . . . ?
C1_1 C2_1 C7_1 C6_1 179.7(17) . . . . ?
C2_1 C3_1 C4_1 C5_1 -2(3) . . . . ?
C3_1 C2_1 C7_1 C6_1 -1(3) . . . . ?
C3_1 C4_1 C5_1 C6_1 3(3) . . . . ?
C4_1 C5_1 C6_1 C7_1 -3(3) . . . . ?
C5_1 C6_1 C7_1 C2_1 2(3) . . . . ?
C7_1 C2_1 C3_1 C4_1 1(3) . . . . ?
